data_4135393
loop_
_publ_author_name
'Hwang, Seung Jun'
'Tanushi, Akira'
'Radosevich, Alexander T.'

_publ_section_title
;
 Enthalpy-Controlled Insertion of a &quot;Nonspectator&quot; Tricoordinate
 Phosphorus Ligand into Group 10 Transition Metal-Carbon Bonds.
;
_journal_issue 51
_journal_name_full 'Journal of the American Chemical Society'
_journal_page_first 21285
_journal_page_last 21291
_journal_paper_doi 10.1021/jacs.0c11161
_journal_volume 142
_journal_year 2020
_chemical_formula_moiety '4(C31 H34 Cl N3 P2 Pd), C7 H5 F3'
_chemical_formula_sum 'C131 H141 Cl4 F3 N12 P8 Pd4'
_chemical_formula_weight 2755.71
_space_group_crystal_system tetragonal
_space_group_IT_number 114
_space_group_name_Hall 'P -4 2n'
_space_group_name_H-M_alt 'P -4 21 c'
_atom_sites_solution_hydrogens geom
_audit_creation_date 2019-07-27
_audit_creation_method
;
Olex2 1.2
(compiled 2018.05.29 svn.r3508 for OlexSys, GUI svn.r5506)
;
_cell_angle_alpha 90
_cell_angle_beta 90
_cell_angle_gamma 90
_cell_formula_units_Z 2
_cell_length_a 15.426(3)
_cell_length_b 15.426(3)
_cell_length_c 26.835(6)
_cell_measurement_reflns_used 2698
_cell_measurement_temperature 15(2)
_cell_measurement_theta_max 7.61
_cell_measurement_theta_min 2.315
_cell_volume 6386(2)
_computing_cell_refinement 'SAINT 8.35A (Bruker-AXS,2015)'
_computing_data_collection 'APEX3 v2016.1.0 (Bruker-AXS,2016)'
_computing_data_reduction 'SAINT 8.35A (Bruker-AXS,2015)'
_computing_molecular_graphics 'Olex2 (Dolomanov et al., 2009)'
_computing_publication_material 'Olex2 (Dolomanov et al., 2009)'
_computing_structure_refinement 'XLMP (Sheldrick, 2008)'
_diffrn_ambient_temperature 15.0
_diffrn_measured_fraction_theta_full 0.999
_diffrn_measured_fraction_theta_max 0.999
_diffrn_measurement_device_type
;
Huber three-circle goniometer with free kappa with Pilatus 1M CdTe Pixel Array Detector
;
_diffrn_measurement_method 'omega and phi scans'
_diffrn_radiation_type synchrotron
_diffrn_radiation_wavelength 0.24797
_diffrn_reflns_av_R_equivalents 0.1382
_diffrn_reflns_av_unetI/netI 0.0455
_diffrn_reflns_Laue_measured_fraction_full 0.999
_diffrn_reflns_Laue_measured_fraction_max 0.999
_diffrn_reflns_limit_h_max 18
_diffrn_reflns_limit_h_min -18
_diffrn_reflns_limit_k_max 18
_diffrn_reflns_limit_k_min -18
_diffrn_reflns_limit_l_max 31
_diffrn_reflns_limit_l_min -31
_diffrn_reflns_number 131592
_diffrn_reflns_point_group_measured_fraction_full 0.999
_diffrn_reflns_point_group_measured_fraction_max 0.999
_diffrn_reflns_theta_full 8.485
_diffrn_reflns_theta_max 8.485
_diffrn_reflns_theta_min 0.839
_exptl_absorpt_coefficient_mu 0.227
_exptl_crystal_colour yellow
_exptl_crystal_density_diffrn 1.433
_exptl_crystal_density_method 'not measured'
_exptl_crystal_description plate
_exptl_crystal_F_000 2820
_exptl_crystal_size_max 0.04
_exptl_crystal_size_mid 0.03
_exptl_crystal_size_min 0.02
_refine_diff_density_max 1.221
_refine_diff_density_min -0.445
_refine_diff_density_rms 0.124
_refine_ls_abs_structure_details
;
 Flack x determined using 2190 quotients [(I+)-(I-)]/[(I+)+(I-)]
 (Parsons, Flack and Wagner, Acta Cryst. B69 (2013) 249-259).
;
_refine_ls_abs_structure_Flack -0.004(17)
_refine_ls_extinction_coef 0.063(4)
_refine_ls_extinction_expression Fc^*^=kFc[1+0.001xFc^2^\l^3^/sin(2\q)]^-1/4^
_refine_ls_extinction_method 'SHELXL-2014/7 (Sheldrick 2014'
_refine_ls_goodness_of_fit_ref 1.087
_refine_ls_hydrogen_treatment constr
_refine_ls_matrix_type full
_refine_ls_number_parameters 397
_refine_ls_number_reflns 5631
_refine_ls_number_restraints 139
_refine_ls_restrained_S_all 1.079
_refine_ls_R_factor_all 0.0425
_refine_ls_R_factor_gt 0.0371
_refine_ls_shift/su_max 0.001
_refine_ls_shift/su_mean 0.000
_refine_ls_structure_factor_coef Fsqd
_refine_ls_weighting_details 'w=1/[\s^2^(Fo^2^)+(0.0563P)^2^+5.0929P] where P=(Fo^2^+2Fc^2^)/3'
_refine_ls_weighting_scheme calc
_refine_ls_wR_factor_gt 0.0970
_refine_ls_wR_factor_ref 0.1018
_reflns_Friedel_coverage 0.812
_reflns_Friedel_fraction_full 1.000
_reflns_Friedel_fraction_max 1.000
_reflns_number_gt 5168
_reflns_number_total 5631
_reflns_threshold_expression 'I > 2\s(I)'
_cod_data_source_file ja0c11161_si_004.cif
_cod_data_source_block final
_cod_depositor_comments 'Adding full bibliography for 4135390--4135393.cif.'
_cod_original_cell_volume 6386(3)
_cod_database_code 4135393
_shelx_shelxl_version_number 2014/7
_shelx_space_group_comment
;
The symmetry employed for this shelxl refinement is uniquely defined
by the following loop, which should always be used as a source of
symmetry information in preference to the above space-group names.
They are only intended as comments.
;
_shelx_estimated_absorpt_t_max 0.995
_shelx_estimated_absorpt_t_min 0.991
_olex2_refinement_description
;
1. Fixed Uiso
 At 1.2 times of:
  All C(H) groups
 At 1.5 times of:
  All C(H,H,H) groups
2. Restrained distances
 C7S-F1S = C7S-F2S = C7S-F3S
 1.32 with sigma of 0.02
 C5S-C7S \\sim C1S-C7S
 with sigma of 0.02
 F1S-F2S \\sim F2S-F3S \\sim F3S-F1S
 with sigma of 0.02
3. Uiso/Uaniso restraints and constraints
C1S \\sim C2S \\sim C3S \\sim C4S \\sim C5S \\sim C6S \\sim C7S \\sim F1S \\sim
F2S \\sim F3S: within 2A with sigma of 0.04 and sigma for terminal atoms of 0.08
Uanis(C1S) = Uanis(C5S)
Uanis(C2S) = Uanis(C4S)
Uanis(C3S) = Uanis(C6S)
Uanis(F1S) = Uanis(F2S) = Uanis(F3S)
4. Rigid body (RIGU) restrains
 C1S, C2S, C3S, C4S, C5S, C6S, C7S, F1S, F2S, F3S
 with sigma for 1-2 distances of 0.004 and sigma for 1-3 distances of 0.004
5. Others
 Fixed Sof: C1S(0.25) H1S(0.25) C2S(0.25) H2S(0.25) C3S(0.25) H3S(0.25)
 C4S(0.25) H4S(0.25) C5S(0.25) H5S(0.25) C6S(0.25) C7S(0.25) F1S(0.25)
 F2S(0.25) F3S(0.25)
6.a Ternary CH refined with riding coordinates:
 C25(H25), C28(H28)
6.b Aromatic/amide H refined with riding coordinates:
 C2(H2), C3(H3), C4(H4), C5(H5), C9(H9), C10(H10), C11(H11), C12(H12),
 C14(H14), C15(H15), C16(H16), C17(H17), C18(H18), C21(H21), C22(H22), C23(H23),
  C24(H24), C1S(H1S), C2S(H2S), C3S(H3S), C4S(H4S), C5S(H5S)
6.c Fitted hexagon refined as free rotating group:
 C1S(C2S,C3S,C4S,C5S,C6S)
6.d Idealised Me refined as rotating group:
 C26(H26A,H26B,H26C), C27(H27A,H27B,H27C), C29(H29A,H29B,H29C), C30(H30A,H30B,
 H30C), C31(H31A,H31B,H31C)
;
_olex2_submission_special_instructions 'No special instructions were received'

loop_
_space_group_symop_operation_xyz
'x, y, z'
'-x, -y, z'
'y, -x, -z'
'-y, x, -z'
'-x+1/2, y+1/2, -z+1/2'
'x+1/2, -y+1/2, -z+1/2'
'-y+1/2, -x+1/2, z+1/2'
'y+1/2, x+1/2, z+1/2'

loop_
_atom_site_label
_atom_site_type_symbol
_atom_site_fract_x
_atom_site_fract_y
_atom_site_fract_z
_atom_site_U_iso_or_equiv
_atom_site_adp_type
_atom_site_occupancy
_atom_site_site_symmetry_order
_atom_site_calc_flag
_atom_site_refinement_flags_posn
_atom_site_refinement_flags_adp
_atom_site_refinement_flags_occupancy
_atom_site_disorder_assembly
_atom_site_disorder_group
Pd1 Pd 0.49826(3) 0.21833(2) 0.33476(2) 0.01923(17) Uani 1 1 d . . . . .
Cl1 Cl 0.40505(10) 0.16761(11) 0.27062(6) 0.0268(4) Uani 1 1 d . . . . .
P1 P 0.52894(10) 0.25506(10) 0.40974(6) 0.0202(4) Uani 1 1 d . . . . .
P2 P 0.63102(10) 0.17390(10) 0.31036(6) 0.0212(4) Uani 1 1 d . . . . .
N1 N 0.4830(3) 0.1884(3) 0.45362(18) 0.0207(12) Uani 1 1 d . . . . .
N2 N 0.4072(3) 0.2767(3) 0.3870(2) 0.0209(11) Uani 1 1 d . . . . .
N3 N 0.6307(3) 0.2109(3) 0.4261(2) 0.0211(11) Uani 1 1 d . . . . .
C1 C 0.3942(4) 0.1659(4) 0.4474(2) 0.0213(13) Uani 1 1 d . . . . .
C2 C 0.3505(4) 0.0988(4) 0.4706(2) 0.0234(13) Uani 1 1 d . . . . .
H2 H 0.3794 0.0629 0.4941 0.028 Uiso 1 1 calc R . . . .
C3 C 0.2642(4) 0.0845(4) 0.4593(2) 0.0237(13) Uani 1 1 d . . . . .
H3 H 0.2337 0.0391 0.4755 0.028 Uiso 1 1 calc R . . . .
C4 C 0.2218(4) 0.1354(4) 0.4246(2) 0.0223(13) Uani 1 1 d . . . . .
H4 H 0.1619 0.1264 0.4181 0.027 Uiso 1 1 calc R . . . .
C5 C 0.2669(4) 0.1998(4) 0.3994(2) 0.0241(13) Uani 1 1 d . . . . .
H5 H 0.2388 0.2324 0.3741 0.029 Uiso 1 1 calc R . . . .
C6 C 0.3524(4) 0.2163(4) 0.4111(2) 0.0217(13) Uani 1 1 d . . . . .
C7 C 0.5425(4) 0.1523(4) 0.4871(2) 0.0213(13) Uani 1 1 d . . . . .
C8 C 0.6292(4) 0.1668(4) 0.4714(2) 0.0221(13) Uani 1 1 d . . . . .
C9 C 0.6969(4) 0.1346(4) 0.4989(2) 0.0224(13) Uani 1 1 d . . . . .
H9 H 0.7549 0.1414 0.4876 0.027 Uiso 1 1 calc R . . . .
C10 C 0.6802(4) 0.0919(4) 0.5435(2) 0.0255(14) Uani 1 1 d . . . . .
H10 H 0.7271 0.0704 0.5628 0.031 Uiso 1 1 calc R . . . .
C11 C 0.5964(4) 0.0803(4) 0.5600(2) 0.0237(13) Uani 1 1 d . . . . .
H11 H 0.5859 0.0514 0.5906 0.028 Uiso 1 1 calc R . . . .
C12 C 0.5273(4) 0.1109(4) 0.5319(2) 0.0252(14) Uani 1 1 d . . . . .
H12 H 0.4696 0.1034 0.5435 0.030 Uiso 1 1 calc R . . . .
C13 C 0.3729(4) 0.3581(4) 0.3720(2) 0.0240(14) Uani 1 1 d . . . . .
C14 C 0.3109(4) 0.4010(4) 0.4009(3) 0.0261(14) Uani 1 1 d . . . . .
H14 H 0.2890 0.3747 0.4303 0.031 Uiso 1 1 calc R . . . .
C15 C 0.2812(4) 0.4825(4) 0.3863(3) 0.0310(15) Uani 1 1 d . . . . .
H15 H 0.2385 0.5112 0.4058 0.037 Uiso 1 1 calc R . . . .
C16 C 0.3131(4) 0.5225(4) 0.3437(3) 0.0295(15) Uani 1 1 d . . . . .
H16 H 0.2929 0.5783 0.3343 0.035 Uiso 1 1 calc R . . . .
C17 C 0.3747(5) 0.4803(4) 0.3150(2) 0.0315(16) Uani 1 1 d . . . . .
H17 H 0.3967 0.5071 0.2858 0.038 Uiso 1 1 calc R . . . .
C18 C 0.4045(4) 0.3985(4) 0.3290(2) 0.0263(13) Uani 1 1 d . . . . .
H18 H 0.4467 0.3699 0.3091 0.032 Uiso 1 1 calc R . . . .
C19 C 0.7071(4) 0.2372(4) 0.4005(2) 0.0225(13) Uani 1 1 d . . . . .
C20 C 0.7165(4) 0.2226(4) 0.3487(2) 0.0223(13) Uani 1 1 d . . . . .
C21 C 0.7940(4) 0.2498(4) 0.3265(2) 0.0265(14) Uani 1 1 d . . . . .
H21 H 0.8013 0.2420 0.2917 0.032 Uiso 1 1 calc R . . . .
C22 C 0.8608(4) 0.2879(5) 0.3538(2) 0.0298(15) Uani 1 1 d . . . . .
H22 H 0.9132 0.3047 0.3378 0.036 Uiso 1 1 calc R . . . .
C23 C 0.8495(4) 0.3012(4) 0.4049(3) 0.0288(14) Uani 1 1 d . . . . .
H23 H 0.8944 0.3273 0.4239 0.035 Uiso 1 1 calc R . . . .
C24 C 0.7732(4) 0.2763(4) 0.4276(2) 0.0251(13) Uani 1 1 d . . . . .
H24 H 0.7658 0.2860 0.4623 0.030 Uiso 1 1 calc R . . . .
C25 C 0.6587(4) 0.2036(4) 0.2451(2) 0.0261(14) Uani 1 1 d . . . . .
H25 H 0.7223 0.1941 0.2402 0.031 Uiso 1 1 calc R . . . .
C26 C 0.6395(5) 0.2986(5) 0.2364(2) 0.0325(15) Uani 1 1 d . . . . .
H26A H 0.5768 0.3083 0.2383 0.049 Uiso 1 1 calc GR . . . .
H26B H 0.6606 0.3156 0.2034 0.049 Uiso 1 1 calc GR . . . .
H26C H 0.6686 0.3334 0.2620 0.049 Uiso 1 1 calc GR . . . .
C27 C 0.6096(5) 0.1454(5) 0.2084(2) 0.0325(16) Uani 1 1 d . . . . .
H27A H 0.5477 0.1460 0.2165 0.049 Uiso 1 1 calc GR . . . .
H27B H 0.6317 0.0860 0.2108 0.049 Uiso 1 1 calc GR . . . .
H27C H 0.6181 0.1671 0.1744 0.049 Uiso 1 1 calc GR . . . .
C28 C 0.6448(4) 0.0563(4) 0.3148(2) 0.0232(13) Uani 1 1 d . . . . .
H28 H 0.6022 0.0294 0.2913 0.028 Uiso 1 1 calc R . . . .
C29 C 0.7346(4) 0.0249(4) 0.2994(3) 0.0327(16) Uani 1 1 d . . . . .
H29A H 0.7480 0.0463 0.2659 0.049 Uiso 1 1 calc GR . . . .
H29B H 0.7357 -0.0386 0.2994 0.049 Uiso 1 1 calc GR . . . .
H29C H 0.7778 0.0468 0.3230 0.049 Uiso 1 1 calc GR . . . .
C30 C 0.6229(4) 0.0234(4) 0.3669(2) 0.0254(14) Uani 1 1 d . . . . .
H30A H 0.6661 0.0449 0.3906 0.038 Uiso 1 1 calc GR . . . .
H30B H 0.6232 -0.0401 0.3670 0.038 Uiso 1 1 calc GR . . . .
H30C H 0.5653 0.0444 0.3765 0.038 Uiso 1 1 calc GR . . . .
C31 C 0.5466(4) 0.3642(4) 0.4328(2) 0.0255(14) Uani 1 1 d . . . . .
H31A H 0.5996 0.3880 0.4180 0.038 Uiso 1 1 calc GR . . . .
H31B H 0.5527 0.3628 0.4692 0.038 Uiso 1 1 calc GR . . . .
H31C H 0.4971 0.4008 0.4238 0.038 Uiso 1 1 calc GR . . . .
C1S C 0.4647(14) 0.4339(11) 0.1044(6) 0.042(4) Uani 0.25 1 d D U P A -1
H1S H 0.4429 0.3898 0.0832 0.050 Uiso 0.25 1 calc R . P A -1
C2S C 0.4700(17) 0.4196(11) 0.1555(6) 0.041(4) Uani 0.25 1 d G U P A -1
H2S H 0.4519 0.3657 0.1691 0.049 Uiso 0.25 1 calc R . P A -1
C3S C 0.502(2) 0.4841(13) 0.1866(5) 0.042(4) Uani 0.25 1 d G U P A -1
H3S H 0.5056 0.4743 0.2215 0.051 Uiso 0.25 1 calc R . P A -1
C4S C 0.5284(18) 0.5630(11) 0.1668(6) 0.041(4) Uani 0.25 1 d G U P A -1
H4S H 0.5502 0.6071 0.1880 0.049 Uiso 0.25 1 calc R . P A -1
C5S C 0.5230(14) 0.5773(10) 0.1157(6) 0.042(4) Uani 0.25 1 d DG U P A -1
H5S H 0.5411 0.6312 0.1021 0.050 Uiso 0.25 1 calc R . P A -1
C6S C 0.4912(17) 0.5128(12) 0.0846(5) 0.042(4) Uani 0.25 1 d G U P A -1
C7S C 0.4975(18) 0.5207(13) 0.0297(11) 0.057(5) Uani 0.25 1 d D U P A -1
F1S F 0.4568(11) 0.5924(14) 0.0134(10) 0.062(3) Uani 0.25 1 d D U P A -1
F2S F 0.5796(11) 0.5287(15) 0.0115(10) 0.062(3) Uani 0.25 1 d D U P A -1
F3S F 0.4607(16) 0.4545(13) 0.0024(10) 0.062(3) Uani 0.25 1 d D U P A -1

loop_
_atom_site_aniso_label
_atom_site_aniso_U_11
_atom_site_aniso_U_22
_atom_site_aniso_U_33
_atom_site_aniso_U_23
_atom_site_aniso_U_13
_atom_site_aniso_U_12
Pd1 0.0193(2) 0.0193(2) 0.0191(2) 0.00043(15) 0.0007(2) -0.0001(2)
Cl1 0.0266(8) 0.0297(8) 0.0239(7) 0.0004(6) -0.0032(6) -0.0003(6)
P1 0.0202(8) 0.0201(8) 0.0202(8) -0.0014(6) 0.0020(6) -0.0004(6)
P2 0.0208(8) 0.0216(8) 0.0211(8) -0.0016(6) 0.0018(6) -0.0016(6)
N1 0.018(3) 0.023(2) 0.021(2) -0.001(2) 0.001(2) -0.002(2)
N2 0.017(2) 0.019(3) 0.026(3) 0.000(2) 0.003(2) 0.002(2)
N3 0.015(2) 0.024(3) 0.025(3) 0.000(2) -0.002(2) -0.001(2)
C1 0.020(3) 0.022(3) 0.022(3) -0.006(3) 0.000(2) 0.003(2)
C2 0.024(3) 0.024(3) 0.022(3) -0.003(3) 0.002(3) -0.001(3)
C3 0.025(3) 0.019(3) 0.027(3) -0.003(3) 0.004(3) -0.003(3)
C4 0.016(3) 0.021(3) 0.030(3) -0.002(3) 0.002(2) -0.001(2)
C5 0.025(3) 0.022(3) 0.026(3) -0.001(3) -0.004(3) 0.007(3)
C6 0.023(3) 0.017(3) 0.025(3) -0.004(3) 0.005(3) 0.002(2)
C7 0.022(3) 0.018(3) 0.024(3) -0.003(2) -0.001(3) 0.001(2)
C8 0.025(3) 0.021(3) 0.021(3) -0.006(3) 0.002(2) -0.004(3)
C9 0.022(3) 0.020(3) 0.025(3) -0.001(3) 0.000(3) 0.002(3)
C10 0.025(3) 0.025(3) 0.027(3) -0.009(3) -0.004(3) -0.002(3)
C11 0.031(3) 0.024(3) 0.017(3) -0.001(3) 0.000(3) -0.003(3)
C12 0.029(3) 0.024(3) 0.022(3) -0.004(3) -0.001(2) -0.002(3)
C13 0.018(3) 0.021(3) 0.033(4) -0.001(3) -0.002(3) -0.002(3)
C14 0.024(3) 0.020(3) 0.034(4) -0.001(3) 0.005(3) -0.001(3)
C15 0.023(3) 0.021(4) 0.049(4) -0.005(3) 0.002(3) 0.000(3)
C16 0.024(3) 0.019(3) 0.046(4) -0.001(3) -0.006(3) -0.004(2)
C17 0.036(4) 0.030(4) 0.029(3) 0.001(3) -0.002(3) 0.001(3)
C18 0.027(3) 0.022(3) 0.029(3) 0.000(3) -0.003(3) 0.002(3)
C19 0.024(3) 0.021(3) 0.022(3) -0.003(2) 0.002(2) -0.003(3)
C20 0.022(3) 0.018(3) 0.026(3) -0.003(2) 0.001(2) 0.001(2)
C21 0.029(3) 0.027(3) 0.024(3) -0.002(3) 0.006(3) -0.003(3)
C22 0.027(3) 0.033(4) 0.029(3) -0.001(3) 0.004(3) -0.007(3)
C23 0.026(3) 0.029(3) 0.031(3) -0.007(3) 0.001(3) -0.006(3)
C24 0.026(3) 0.028(3) 0.022(3) -0.004(3) 0.005(3) 0.001(3)
C25 0.027(3) 0.030(3) 0.021(3) 0.001(3) 0.004(3) -0.006(3)
C26 0.037(4) 0.035(4) 0.025(3) 0.005(3) 0.008(3) 0.000(3)
C27 0.030(4) 0.044(4) 0.024(3) -0.001(3) -0.001(3) -0.007(3)
C28 0.024(3) 0.018(3) 0.028(3) -0.004(3) 0.002(3) -0.001(2)
C29 0.026(3) 0.030(4) 0.042(4) -0.006(3) 0.005(3) 0.002(3)
C30 0.033(3) 0.019(3) 0.024(3) 0.000(2) -0.004(3) 0.001(2)
C31 0.025(3) 0.022(3) 0.030(3) -0.002(3) 0.002(3) -0.004(3)
C1S 0.012(7) 0.048(8) 0.065(8) 0.011(6) -0.002(6) -0.003(6)
C2S 0.019(6) 0.036(8) 0.068(8) 0.014(6) -0.004(7) 0.013(6)
C3S 0.011(7) 0.042(8) 0.073(7) 0.009(6) 0.003(6) 0.007(7)
C4S 0.019(6) 0.036(8) 0.068(8) 0.014(6) -0.004(7) 0.013(6)
C5S 0.012(7) 0.048(8) 0.065(8) 0.011(6) -0.002(6) -0.003(6)
C6S 0.011(7) 0.042(8) 0.073(7) 0.009(6) 0.003(6) 0.007(7)
C7S 0.042(10) 0.055(11) 0.073(9) 0.003(7) 0.014(7) -0.006(8)
F1S 0.047(8) 0.052(8) 0.088(9) -0.001(6) 0.020(6) -0.005(6)
F2S 0.047(8) 0.052(8) 0.088(9) -0.001(6) 0.020(6) -0.005(6)
F3S 0.047(8) 0.052(8) 0.088(9) -0.001(6) 0.020(6) -0.005(6)

loop_
_atom_type_symbol
_atom_type_description
_atom_type_scat_dispersion_real
_atom_type_scat_dispersion_imag
_atom_type_scat_source
C C -0.0010 0.0000 'International Tables Vol C Tables 4.2.6.8 and 6.1.1.4'
H H 0.0000 0.0000 'International Tables Vol C Tables 4.2.6.8 and 6.1.1.4'
Cl Cl 0.0110 0.0180 'International Tables Vol C Tables 4.2.6.8 and 6.1.1.4'
F F -0.0010 0.0010 'International Tables Vol C Tables 4.2.6.8 and 6.1.1.4'
N N -0.0020 0.0000 'International Tables Vol C Tables 4.2.6.8 and 6.1.1.4'
P P 0.0050 0.0100 'International Tables Vol C Tables 4.2.6.8 and 6.1.1.4'
Pd Pd 0.1660 1.0660 'International Tables Vol C Tables 4.2.6.8 and 6.1.1.4'

loop_
_geom_angle_atom_site_label_1
_geom_angle_atom_site_label_2
_geom_angle_atom_site_label_3
_geom_angle
_geom_angle_site_symmetry_1
_geom_angle_site_symmetry_3
_geom_angle_publ_flag
P1 Pd1 Cl1 154.29(6) . . ?
P1 Pd1 P2 98.76(6) . . ?
P1 Pd1 N2 55.16(14) . . ?
P2 Pd1 Cl1 103.84(6) . . ?
N2 Pd1 Cl1 102.27(14) . . ?
N2 Pd1 P2 153.74(14) . . ?
N1 P1 Pd1 113.24(19) . . ?
N1 P1 N2 85.5(2) . . ?
N1 P1 N3 88.0(2) . . ?
N1 P1 C31 112.6(3) . . ?
N2 P1 Pd1 63.34(16) . . ?
N3 P1 Pd1 109.11(19) . . ?
N3 P1 N2 166.7(2) . . ?
N3 P1 C31 98.0(3) . . ?
C31 P1 Pd1 126.8(2) . . ?
C31 P1 N2 95.2(3) . . ?
C20 P2 Pd1 111.4(2) . . ?
C20 P2 C25 105.2(3) . . ?
C25 P2 Pd1 114.0(2) . . ?
C28 P2 Pd1 112.8(2) . . ?
C28 P2 C20 106.7(3) . . ?
C28 P2 C25 106.2(3) . . ?
C1 N1 P1 117.6(4) . . ?
C7 N1 P1 114.1(4) . . ?
C7 N1 C1 127.5(5) . . ?
P1 N2 Pd1 61.50(14) . . ?
C6 N2 Pd1 114.0(4) . . ?
C6 N2 P1 108.2(4) . . ?
C6 N2 C13 119.3(5) . . ?
C13 N2 Pd1 115.0(4) . . ?
C13 N2 P1 125.7(4) . . ?
C8 N3 P1 113.0(4) . . ?
C8 N3 C19 125.0(5) . . ?
C19 N3 P1 120.4(4) . . ?
C2 C1 N1 126.7(6) . . ?
C2 C1 C6 120.3(6) . . ?
C6 C1 N1 112.9(5) . . ?
C1 C2 H2 120.4 . . ?
C3 C2 C1 119.2(6) . . ?
C3 C2 H2 120.4 . . ?
C2 C3 H3 119.5 . . ?
C4 C3 C2 120.9(6) . . ?
C4 C3 H3 119.5 . . ?
C3 C4 H4 120.1 . . ?
C3 C4 C5 119.8(6) . . ?
C5 C4 H4 120.1 . . ?
C4 C5 H5 120.0 . . ?
C6 C5 C4 120.1(6) . . ?
C6 C5 H5 120.0 . . ?
C1 C6 N2 114.0(5) . . ?
C5 C6 N2 126.2(6) . . ?
C5 C6 C1 119.6(6) . . ?
N1 C7 C8 111.4(5) . . ?
C12 C7 N1 129.2(6) . . ?
C12 C7 C8 119.4(6) . . ?
N3 C8 C7 110.6(5) . . ?
C9 C8 N3 129.3(6) . . ?
C9 C8 C7 120.0(6) . . ?
C8 C9 H9 120.2 . . ?
C8 C9 C10 119.6(6) . . ?
C10 C9 H9 120.2 . . ?
C9 C10 H10 119.6 . . ?
C11 C10 C9 120.8(6) . . ?
C11 C10 H10 119.6 . . ?
C10 C11 H11 119.9 . . ?
C10 C11 C12 120.1(6) . . ?
C12 C11 H11 119.9 . . ?
C7 C12 C11 120.0(6) . . ?
C7 C12 H12 120.0 . . ?
C11 C12 H12 120.0 . . ?
C14 C13 N2 121.0(6) . . ?
C14 C13 C18 119.1(6) . . ?
C18 C13 N2 119.8(6) . . ?
C13 C14 H14 120.1 . . ?
C15 C14 C13 119.7(6) . . ?
C15 C14 H14 120.1 . . ?
C14 C15 H15 119.5 . . ?
C16 C15 C14 121.0(6) . . ?
C16 C15 H15 119.5 . . ?
C15 C16 H16 120.3 . . ?
C17 C16 C15 119.4(6) . . ?
C17 C16 H16 120.3 . . ?
C16 C17 H17 119.9 . . ?
C16 C17 C18 120.2(6) . . ?
C18 C17 H17 119.9 . . ?
C13 C18 H18 119.7 . . ?
C17 C18 C13 120.6(6) . . ?
C17 C18 H18 119.7 . . ?
C20 C19 N3 120.8(5) . . ?
C24 C19 N3 118.7(5) . . ?
C24 C19 C20 120.5(6) . . ?
C19 C20 P2 122.9(5) . . ?
C21 C20 P2 119.9(5) . . ?
C21 C20 C19 117.2(6) . . ?
C20 C21 H21 118.8 . . ?
C22 C21 C20 122.4(6) . . ?
C22 C21 H21 118.8 . . ?
C21 C22 H22 120.5 . . ?
C21 C22 C23 118.9(6) . . ?
C23 C22 H22 120.5 . . ?
C22 C23 H23 120.0 . . ?
C24 C23 C22 119.9(6) . . ?
C24 C23 H23 120.0 . . ?
C19 C24 H24 119.5 . . ?
C23 C24 C19 121.1(6) . . ?
C23 C24 H24 119.5 . . ?
P2 C25 H25 108.3 . . ?
C26 C25 P2 109.8(4) . . ?
C26 C25 H25 108.3 . . ?
C26 C25 C27 111.7(6) . . ?
C27 C25 P2 110.4(4) . . ?
C27 C25 H25 108.3 . . ?
C25 C26 H26A 109.5 . . ?
C25 C26 H26B 109.5 . . ?
C25 C26 H26C 109.5 . . ?
H26A C26 H26B 109.5 . . ?
H26A C26 H26C 109.5 . . ?
H26B C26 H26C 109.5 . . ?
C25 C27 H27A 109.5 . . ?
C25 C27 H27B 109.5 . . ?
C25 C27 H27C 109.5 . . ?
H27A C27 H27B 109.5 . . ?
H27A C27 H27C 109.5 . . ?
H27B C27 H27C 109.5 . . ?
P2 C28 H28 107.1 . . ?
C29 C28 P2 113.7(5) . . ?
C29 C28 H28 107.1 . . ?
C29 C28 C30 110.1(6) . . ?
C30 C28 P2 111.3(4) . . ?
C30 C28 H28 107.1 . . ?
C28 C29 H29A 109.5 . . ?
C28 C29 H29B 109.5 . . ?
C28 C29 H29C 109.5 . . ?
H29A C29 H29B 109.5 . . ?
H29A C29 H29C 109.5 . . ?
H29B C29 H29C 109.5 . . ?
C28 C30 H30A 109.5 . . ?
C28 C30 H30B 109.5 . . ?
C28 C30 H30C 109.5 . . ?
H30A C30 H30B 109.5 . . ?
H30A C30 H30C 109.5 . . ?
H30B C30 H30C 109.5 . . ?
P1 C31 H31A 109.5 . . ?
P1 C31 H31B 109.5 . . ?
P1 C31 H31C 109.5 . . ?
H31A C31 H31B 109.5 . . ?
H31A C31 H31C 109.5 . . ?
H31B C31 H31C 109.5 . . ?
C2S C1S H1S 120.0 . . ?
C2S C1S C6S 120.0 . . ?
C6S C1S H1S 120.0 . . ?
C1S C2S H2S 120.0 . . ?
C1S C2S C3S 120.0 . . ?
C3S C2S H2S 120.0 . . ?
C2S C3S H3S 120.0 . . ?
C4S C3S C2S 120.0 . . ?
C4S C3S H3S 120.0 . . ?
C3S C4S H4S 120.0 . . ?
C5S C4S C3S 120.0 . . ?
C5S C4S H4S 120.0 . . ?
C4S C5S H5S 120.0 . . ?
C4S C5S C6S 120.0 . . ?
C6S C5S H5S 120.0 . . ?
C1S C6S C7S 118.3(10) . . ?
C5S C6S C1S 120.0 . . ?
C5S C6S C7S 121.0(10) . . ?
F1S C7S C6S 111(2) . . ?
F1S C7S F2S 104(2) . . ?
F1S C7S F3S 104(2) . . ?
F2S C7S C6S 115(3) . . ?
F2S C7S F3S 105(2) . . ?
F3S C7S C6S 116.1(19) . . ?

loop_
_geom_bond_atom_site_label_1
_geom_bond_atom_site_label_2
_geom_bond_distance
_geom_bond_site_symmetry_2
_geom_bond_publ_flag
Pd1 Cl1 2.3752(17) . ?
Pd1 P1 2.1435(18) . ?
Pd1 P2 2.2567(17) . ?
Pd1 N2 2.180(5) . ?
P1 N1 1.716(5) . ?
P1 N2 2.002(5) . ?
P1 N3 1.766(5) . ?
P1 C31 1.815(6) . ?
P2 C20 1.833(6) . ?
P2 C25 1.859(6) . ?
P2 C28 1.830(6) . ?
N1 C1 1.424(8) . ?
N1 C7 1.400(8) . ?
N2 C6 1.414(8) . ?
N2 C13 1.422(8) . ?
N3 C8 1.394(8) . ?
N3 C19 1.423(8) . ?
C1 C2 1.384(9) . ?
C1 C6 1.403(9) . ?
C2 H2 0.9500 . ?
C2 C3 1.383(9) . ?
C3 H3 0.9500 . ?
C3 C4 1.381(9) . ?
C4 H4 0.9500 . ?
C4 C5 1.389(9) . ?
C5 H5 0.9500 . ?
C5 C6 1.380(9) . ?
C7 C8 1.420(9) . ?
C7 C12 1.382(9) . ?
C8 C9 1.373(9) . ?
C9 H9 0.9500 . ?
C9 C10 1.389(9) . ?
C10 H10 0.9500 . ?
C10 C11 1.378(10) . ?
C11 H11 0.9500 . ?
C11 C12 1.387(9) . ?
C12 H12 0.9500 . ?
C13 C14 1.397(9) . ?
C13 C18 1.399(9) . ?
C14 H14 0.9500 . ?
C14 C15 1.395(9) . ?
C15 H15 0.9500 . ?
C15 C16 1.389(10) . ?
C16 H16 0.9500 . ?
C16 C17 1.384(10) . ?
C17 H17 0.9500 . ?
C17 C18 1.395(9) . ?
C18 H18 0.9500 . ?
C19 C20 1.416(9) . ?
C19 C24 1.390(9) . ?
C20 C21 1.400(9) . ?
C21 H21 0.9500 . ?
C21 C22 1.394(9) . ?
C22 H22 0.9500 . ?
C22 C23 1.397(9) . ?
C23 H23 0.9500 . ?
C23 C24 1.380(9) . ?
C24 H24 0.9500 . ?
C25 H25 1.0000 . ?
C25 C26 1.514(10) . ?
C25 C27 1.533(9) . ?
C26 H26A 0.9800 . ?
C26 H26B 0.9800 . ?
C26 H26C 0.9800 . ?
C27 H27A 0.9800 . ?
C27 H27B 0.9800 . ?
C27 H27C 0.9800 . ?
C28 H28 1.0000 . ?
C28 C29 1.525(9) . ?
C28 C30 1.525(9) . ?
C29 H29A 0.9800 . ?
C29 H29B 0.9800 . ?
C29 H29C 0.9800 . ?
C30 H30A 0.9800 . ?
C30 H30B 0.9800 . ?
C30 H30C 0.9800 . ?
C31 H31A 0.9800 . ?
C31 H31B 0.9800 . ?
C31 H31C 0.9800 . ?
C1S H1S 0.9500 . ?
C1S C2S 1.3900 . ?
C1S C6S 1.3900 . ?
C2S H2S 0.9500 . ?
C2S C3S 1.3900 . ?
C3S H3S 0.9500 . ?
C3S C4S 1.3900 . ?
C4S H4S 0.9500 . ?
C4S C5S 1.3900 . ?
C5S H5S 0.9500 . ?
C5S C6S 1.3900 . ?
C6S C7S 1.48(3) . ?
C7S F1S 1.34(2) . ?
C7S F2S 1.36(2) . ?
C7S F3S 1.38(2) . ?
